data_7023015
loop_
_publ_author_name
'Choong, Sam L.'
'Nafady, Ayman'
'Stasch, Andreas'
'Bond, Alan M.'
'Jones, Cameron'

_publ_section_title
;
 The facile assembly of bis-, tris- and poly(triazaphosphole) systems
 using &quot;click&quot; chemistry.
;
_journal_issue 21
_journal_name_full 'Dalton transactions (Cambridge, England : 2003)'
_journal_page_first 7775
_journal_page_last 7780
_journal_paper_doi 10.1039/c3dt50505g
_journal_volume 42
_journal_year 2013
_chemical_formula_sum 'C14 H14 Fe N6 P2'
_chemical_formula_weight 384.10
_chemical_name_systematic
;
?
;
_space_group_IT_number 14
_symmetry_cell_setting monoclinic
_symmetry_space_group_name_Hall '-P 2ybc'
_symmetry_space_group_name_H-M 'P 1 21/c 1'
_atom_sites_solution_hydrogens geom
_atom_sites_solution_primary direct
_atom_sites_solution_secondary difmap
_audit_creation_method SHELXL-97
_cell_angle_alpha 90.00
_cell_angle_beta 91.27(3)
_cell_angle_gamma 90.00
_cell_formula_units_Z 4
_cell_length_a 9.1840(18)
_cell_length_b 13.517(3)
_cell_length_c 12.433(3)
_cell_measurement_temperature 123(2)
_cell_volume 1543.1(6)
_computing_structure_refinement 'SHELXL-97 (Sheldrick, 1997)'
_computing_structure_solution 'SHELXS-97 (Sheldrick, 1990)'
_diffrn_ambient_temperature 123(2)
_diffrn_measured_fraction_theta_full 0.997
_diffrn_measured_fraction_theta_max 0.997
_diffrn_measurement_device_type 'Nonius Kappa CCD'
_diffrn_radiation_monochromator graphite
_diffrn_radiation_source 'fine-focus sealed tube'
_diffrn_radiation_type MoK\a
_diffrn_radiation_wavelength 0.71073
_diffrn_reflns_av_R_equivalents 0.0323
_diffrn_reflns_av_sigmaI/netI 0.0489
_diffrn_reflns_limit_h_max 10
_diffrn_reflns_limit_h_min -10
_diffrn_reflns_limit_k_max 16
_diffrn_reflns_limit_k_min -14
_diffrn_reflns_limit_l_max 14
_diffrn_reflns_limit_l_min -14
_diffrn_reflns_number 5131
_diffrn_reflns_theta_full 25.03
_diffrn_reflns_theta_max 25.03
_diffrn_reflns_theta_min 3.01
_exptl_absorpt_coefficient_mu 1.192
_exptl_absorpt_correction_T_max 0.910
_exptl_absorpt_correction_T_min 0.840
_exptl_absorpt_correction_type multi-scan
_exptl_absorpt_process_details 'Sortav, Blessing 1995'
_exptl_crystal_colour orange
_exptl_crystal_density_diffrn 1.653
_exptl_crystal_density_method 'not measured'
_exptl_crystal_description block
_exptl_crystal_F_000 784
_exptl_crystal_size_max 0.15
_exptl_crystal_size_mid 0.10
_exptl_crystal_size_min 0.08
_refine_diff_density_max 0.437
_refine_diff_density_min -0.265
_refine_diff_density_rms 0.070
_refine_ls_extinction_method none
_refine_ls_goodness_of_fit_ref 1.044
_refine_ls_hydrogen_treatment constr
_refine_ls_matrix_type full
_refine_ls_number_parameters 210
_refine_ls_number_reflns 2722
_refine_ls_number_restraints 0
_refine_ls_restrained_S_all 1.044
_refine_ls_R_factor_all 0.0545
_refine_ls_R_factor_gt 0.0350
_refine_ls_shift/su_max 0.001
_refine_ls_shift/su_mean 0.000
_refine_ls_structure_factor_coef Fsqd
_refine_ls_weighting_details 'calc w=1/[\s^2^(Fo^2^)+(0.0334P)^2^+0.5946P] where P=(Fo^2^+2Fc^2^)/3'
_refine_ls_weighting_scheme calc
_refine_ls_wR_factor_gt 0.0730
_refine_ls_wR_factor_ref 0.0800
_reflns_number_gt 2117
_reflns_number_total 2722
_reflns_threshold_expression >2sigma(I)
_cod_data_source_file c3dt50505g.txt
_cod_data_source_block compound4
_cod_original_cell_volume 1543.1(5)
_cod_original_sg_symbol_H-M P2(1)/c
_cod_database_code 7023015

loop_
_symmetry_equiv_pos_as_xyz
'x, y, z'
'-x, y+1/2, -z+1/2'
'-x, -y, -z'
'x, -y-1/2, z-1/2'

loop_
_atom_site_label
_atom_site_type_symbol
_atom_site_fract_x
_atom_site_fract_y
_atom_site_fract_z
_atom_site_U_iso_or_equiv
_atom_site_adp_type
_atom_site_occupancy
_atom_site_symmetry_multiplicity
_atom_site_calc_flag
_atom_site_refinement_flags
Fe1 Fe 0.73845(4) 0.12733(3) 0.08438(3) 0.02020(14) Uani 1 1 d .
P1 P 1.01134(9) 0.06516(6) 0.37894(6) 0.0287(2) Uani 1 1 d .
N1 N 0.9801(2) 0.04612(16) 0.24620(18) 0.0209(5) Uani 1 1 d .
C1 C 0.8410(3) 0.03681(19) 0.1934(2) 0.0201(6) Uani 1 1 d .
P2 P 1.06639(8) 0.29045(6) 0.21650(6) 0.0273(2) Uani 1 1 d .
N2 N 1.0980(2) 0.02665(17) 0.18642(19) 0.0268(6) Uani 1 1 d .
C2 C 0.7071(3) 0.0719(2) 0.2356(2) 0.0240(7) Uani 1 1 d .
H2 H 0.6955 0.1096 0.2993 0.029 Uiso 1 1 calc R
N3 N 1.2164(3) 0.02597(17) 0.2473(2) 0.0301(6) Uani 1 1 d .
C3 C 0.5944(3) 0.0394(2) 0.1637(2) 0.0269(7) Uani 1 1 d .
H3 H 0.4933 0.0515 0.1712 0.032 Uiso 1 1 calc R
N4 N 1.0194(2) 0.25410(16) 0.09035(18) 0.0227(5) Uani 1 1 d .
C4 C 0.6586(3) -0.0142(2) 0.0789(2) 0.0261(7) Uani 1 1 d .
H4 H 0.6077 -0.0444 0.0202 0.031 Uiso 1 1 calc R
N5 N 1.1306(2) 0.22898(17) 0.02504(19) 0.0269(6) Uani 1 1 d .
C5 C 0.8120(3) -0.0152(2) 0.0965(2) 0.0235(7) Uani 1 1 d .
H5 H 0.8819 -0.0451 0.0517 0.028 Uiso 1 1 calc R
N6 N 1.2552(2) 0.23908(18) 0.0765(2) 0.0296(6) Uani 1 1 d .
C6 C 0.8751(3) 0.23999(19) 0.0472(2) 0.0216(6) Uani 1 1 d .
C7 C 0.7457(3) 0.2788(2) 0.0917(2) 0.0241(7) Uani 1 1 d .
H7 H 0.7392 0.3182 0.1547 0.029 Uiso 1 1 calc R
C8 C 0.6277(3) 0.2474(2) 0.0239(2) 0.0291(7) Uani 1 1 d .
H8 H 0.5278 0.2622 0.0336 0.035 Uiso 1 1 calc R
C9 C 0.6855(3) 0.1898(2) -0.0609(2) 0.0298(7) Uani 1 1 d .
H9 H 0.6306 0.1598 -0.1178 0.036 Uiso 1 1 calc R
C10 C 0.8389(3) 0.1848(2) -0.0464(2) 0.0258(7) Uani 1 1 d .
H10 H 0.9050 0.1508 -0.0911 0.031 Uiso 1 1 calc R
C11 C 1.1918(3) 0.0449(2) 0.3531(2) 0.0287(7) Uani 1 1 d .
C12 C 1.3192(3) 0.0463(2) 0.4307(3) 0.0405(9) Uani 1 1 d .
H12A H 1.3916 -0.0024 0.4084 0.061 Uiso 1 1 calc R
H12B H 1.2861 0.0298 0.5029 0.061 Uiso 1 1 calc R
H12C H 1.3631 0.1124 0.4315 0.061 Uiso 1 1 calc R
C13 C 1.2427(3) 0.2707(2) 0.1800(2) 0.0274(7) Uani 1 1 d .
C14 C 1.3788(3) 0.2836(2) 0.2489(3) 0.0365(8) Uani 1 1 d .
H14A H 1.4415 0.2255 0.2412 0.055 Uiso 1 1 calc R
H14B H 1.3520 0.2908 0.3244 0.055 Uiso 1 1 calc R
H14C H 1.4311 0.3428 0.2259 0.055 Uiso 1 1 calc R

loop_
_atom_site_aniso_label
_atom_site_aniso_U_11
_atom_site_aniso_U_22
_atom_site_aniso_U_33
_atom_site_aniso_U_23
_atom_site_aniso_U_13
_atom_site_aniso_U_12
Fe1 0.0153(2) 0.0249(2) 0.0203(2) 0.00204(18) -0.00124(16) 0.00084(17)
P1 0.0290(5) 0.0364(5) 0.0205(4) -0.0013(3) -0.0054(4) 0.0020(4)
N1 0.0184(13) 0.0226(12) 0.0217(13) 0.0025(10) 0.0002(10) 0.0005(10)
C1 0.0177(15) 0.0211(15) 0.0214(15) 0.0041(12) -0.0001(12) -0.0017(12)
P2 0.0217(4) 0.0304(4) 0.0299(4) -0.0062(4) 0.0008(3) 0.0008(3)
N2 0.0175(13) 0.0350(15) 0.0276(14) -0.0054(12) -0.0027(11) 0.0015(11)
C2 0.0236(16) 0.0267(16) 0.0219(16) 0.0041(13) 0.0023(13) -0.0005(13)
N3 0.0247(14) 0.0303(14) 0.0350(15) -0.0036(12) -0.0048(12) 0.0017(11)
C3 0.0181(16) 0.0319(17) 0.0306(17) 0.0087(14) -0.0003(13) -0.0039(13)
N4 0.0159(13) 0.0249(13) 0.0274(14) 0.0027(11) 0.0057(10) 0.0014(10)
C4 0.0256(17) 0.0243(16) 0.0281(16) 0.0011(13) -0.0061(13) -0.0044(13)
N5 0.0164(13) 0.0347(14) 0.0297(14) -0.0004(11) 0.0046(11) 0.0002(11)
C5 0.0230(16) 0.0230(15) 0.0244(16) 0.0002(13) -0.0019(13) 0.0026(13)
N6 0.0172(14) 0.0356(15) 0.0361(16) -0.0037(12) -0.0005(12) -0.0011(11)
C6 0.0174(15) 0.0213(15) 0.0261(16) 0.0074(13) 0.0014(13) 0.0007(12)
C7 0.0228(16) 0.0205(15) 0.0291(17) 0.0031(13) 0.0026(13) 0.0041(12)
C8 0.0180(16) 0.0320(17) 0.0374(18) 0.0139(15) 0.0020(14) 0.0076(13)
C9 0.0250(17) 0.0392(18) 0.0248(16) 0.0103(14) -0.0067(13) -0.0008(14)
C10 0.0239(16) 0.0348(17) 0.0186(15) 0.0043(14) 0.0030(12) -0.0027(13)
C11 0.0288(18) 0.0260(16) 0.0310(18) -0.0025(14) -0.0089(14) 0.0024(13)
C12 0.0345(19) 0.0428(19) 0.043(2) -0.0037(16) -0.0192(16) 0.0028(15)
C13 0.0244(17) 0.0243(16) 0.0335(18) -0.0058(14) -0.0005(14) -0.0017(13)
C14 0.0209(17) 0.0408(18) 0.048(2) -0.0127(16) -0.0056(15) 0.0007(14)

loop_
_atom_type_symbol
_atom_type_description
_atom_type_scat_dispersion_real
_atom_type_scat_dispersion_imag
_atom_type_scat_source
C C 0.0033 0.0016 'International Tables Vol C Tables 4.2.6.8 and 6.1.1.4'
H H 0.0000 0.0000 'International Tables Vol C Tables 4.2.6.8 and 6.1.1.4'
N N 0.0061 0.0033 'International Tables Vol C Tables 4.2.6.8 and 6.1.1.4'
P P 0.1023 0.0942 'International Tables Vol C Tables 4.2.6.8 and 6.1.1.4'
Fe Fe 0.3463 0.8444 'International Tables Vol C Tables 4.2.6.8 and 6.1.1.4'

loop_
_geom_angle_atom_site_label_1
_geom_angle_atom_site_label_2
_geom_angle_atom_site_label_3
_geom_angle
C6 Fe1 C1 108.79(10)
C6 Fe1 C10 40.67(11)
C1 Fe1 C10 123.18(11)
C6 Fe1 C9 67.99(11)
C1 Fe1 C9 158.82(12)
C10 Fe1 C9 40.63(11)
C6 Fe1 C5 121.18(11)
C1 Fe1 C5 40.52(10)
C10 Fe1 C5 105.23(12)
C9 Fe1 C5 121.74(12)
C6 Fe1 C3 162.35(12)
C1 Fe1 C3 68.00(11)
C10 Fe1 C3 155.91(11)
C9 Fe1 C3 121.48(11)
C5 Fe1 C3 68.50(12)
C6 Fe1 C8 68.11(11)
C1 Fe1 C8 159.47(12)
C10 Fe1 C8 68.64(12)
C9 Fe1 C8 40.69(12)
C5 Fe1 C8 158.91(11)
C3 Fe1 C8 108.41(12)
C6 Fe1 C4 156.04(12)
C1 Fe1 C4 67.78(10)
C10 Fe1 C4 119.76(12)
C9 Fe1 C4 106.18(12)
C5 Fe1 C4 40.58(11)
C3 Fe1 C4 40.51(11)
C8 Fe1 C4 123.56(12)
C6 Fe1 C2 125.63(11)
C1 Fe1 C2 40.87(11)
C10 Fe1 C2 160.91(11)
C9 Fe1 C2 157.88(12)
C5 Fe1 C2 68.95(11)
C3 Fe1 C2 40.59(11)
C8 Fe1 C2 123.19(12)
C4 Fe1 C2 68.38(11)
C6 Fe1 C7 40.77(11)
C1 Fe1 C7 123.72(11)
C10 Fe1 C7 68.95(12)
C9 Fe1 C7 68.49(12)
C5 Fe1 C7 157.93(11)
C3 Fe1 C7 125.37(12)
C8 Fe1 C7 40.62(11)
C4 Fe1 C7 160.88(11)
C2 Fe1 C7 109.24(11)
N1 P1 C11 86.35(13)
N2 N1 C1 116.7(2)
N2 N1 P1 116.51(17)
C1 N1 P1 126.36(19)
C5 C1 C2 109.3(2)
C5 C1 N1 125.8(3)
C2 C1 N1 124.8(2)
C5 C1 Fe1 69.93(15)
C2 C1 Fe1 69.92(15)
N1 C1 Fe1 130.31(18)
N4 P2 C13 86.11(13)
N3 N2 N1 110.4(2)
C3 C2 C1 106.7(3)
C3 C2 Fe1 69.63(16)
C1 C2 Fe1 69.21(16)
N2 N3 C11 113.7(2)
C4 C3 C2 108.4(3)
C4 C3 Fe1 69.80(16)
C2 C3 Fe1 69.78(16)
N5 N4 C6 116.3(2)
N5 N4 P2 116.48(18)
C6 N4 P2 127.01(19)
C3 C4 C5 108.5(2)
C3 C4 Fe1 69.69(16)
C5 C4 Fe1 69.57(15)
N6 N5 N4 110.0(2)
C1 C5 C4 107.1(3)
C1 C5 Fe1 69.55(15)
C4 C5 Fe1 69.85(15)
N5 N6 C13 113.8(2)
C10 C6 C7 109.4(2)
C10 C6 N4 125.2(3)
C7 C6 N4 125.4(2)
C10 C6 Fe1 69.96(16)
C7 C6 Fe1 70.27(16)
N4 C6 Fe1 125.84(18)
C6 C7 C8 106.9(3)
C6 C7 Fe1 68.96(15)
C8 C7 Fe1 69.64(16)
C7 C8 C9 108.1(3)
C7 C8 Fe1 69.74(15)
C9 C8 Fe1 69.44(16)
C10 C9 C8 108.5(2)
C10 C9 Fe1 69.59(16)
C8 C9 Fe1 69.87(16)
C6 C10 C9 107.1(3)
C6 C10 Fe1 69.37(16)
C9 C10 Fe1 69.78(16)
N3 C11 C12 118.6(3)
N3 C11 P1 113.1(2)
C12 C11 P1 128.3(2)
N6 C13 C14 119.1(3)
N6 C13 P2 113.5(2)
C14 C13 P2 127.4(2)

loop_
_geom_bond_atom_site_label_1
_geom_bond_atom_site_label_2
_geom_bond_distance
Fe1 C6 2.033(3)
Fe1 C1 2.041(3)
Fe1 C10 2.041(3)
Fe1 C9 2.043(3)
Fe1 C5 2.046(3)
Fe1 C3 2.048(3)
Fe1 C8 2.049(3)
Fe1 C4 2.049(3)
Fe1 C2 2.050(3)
Fe1 C7 2.050(3)
P1 N1 1.688(2)
P1 C11 1.717(3)
N1 N2 1.352(3)
N1 C1 1.429(3)
C1 C5 1.415(4)
C1 C2 1.428(4)
P2 N4 1.691(2)
P2 C13 1.712(3)
N2 N3 1.311(3)
C2 C3 1.421(4)
N3 C11 1.364(4)
C3 C4 1.418(4)
N4 N5 1.362(3)
N4 C6 1.431(3)
C4 C5 1.420(4)
N5 N6 1.305(3)
N6 C13 1.363(4)
C6 C10 1.416(4)
C6 C7 1.423(4)
C7 C8 1.423(4)
C8 C9 1.423(4)
C9 C10 1.418(4)
C11 C12 1.500(4)
C13 C14 1.510(4)
